data_1560029
loop_
_publ_author_name
'Litle, Elishua D.'
'Wilkins, Lewis C.'
'Gabba\"i, Fran\,cois P.'

_publ_section_title
;
 Ligand-enforced intimacy between a gold cation and a carbenium ion:
 impact on stability and reactivity
;
_journal_issue 11
_journal_name_full 'Chemical Science'
_journal_page_first 3929
_journal_page_last 3936
_journal_paper_doi 10.1039/D0SC05777K
_journal_volume 12
_journal_year 2021
_chemical_formula_moiety 'C35 H34 Au Cl N2 P, B F4'
_chemical_formula_sum 'C35 H34 Au B Cl F4 N2 P'
_chemical_formula_weight 832.84
_space_group_crystal_system monoclinic
_space_group_IT_number 14
_space_group_name_Hall '-P 2ybc'
_space_group_name_H-M_alt 'P 1 21/c 1'
_atom_sites_solution_hydrogens geom
_atom_sites_solution_primary direct
_audit_creation_date 2020-10-16
_audit_creation_method
;
Olex2 1.2
(compiled 2018.05.29 svn.r3508 for OlexSys, GUI svn.r5506)
;
_audit_update_record
;
2020-10-16 deposited with the CCDC.	2021-01-08 downloaded from the CCDC.
;
_cell_angle_alpha 90
_cell_angle_beta 118.0120(10)
_cell_angle_gamma 90
_cell_formula_units_Z 4
_cell_length_a 20.6017(8)
_cell_length_b 8.5026(3)
_cell_length_c 20.5690(7)
_cell_measurement_reflns_used 9495
_cell_measurement_temperature 110(2)
_cell_measurement_theta_max 72.56
_cell_measurement_theta_min 2.43
_cell_volume 3180.9(2)
_computing_cell_refinement 'SAINT V8.38A (?, 2016)'
_computing_data_reduction 'SAINT V8.38A (?, 2016)'
_computing_molecular_graphics 'Olex2 (Dolomanov et al., 2009)'
_computing_publication_material 'Olex2 (Dolomanov et al., 2009)'
_computing_structure_refinement 'XL (Sheldrick, 2008)'
_computing_structure_solution 'XS (Sheldrick, 2008)'
_diffrn_ambient_temperature 110.02
_diffrn_detector 'Bruker CMOS area detector'
_diffrn_detector_area_resol_mean 10.5
_diffrn_detector_type 'CMOS area detector'
_diffrn_measured_fraction_theta_full 0.990
_diffrn_measured_fraction_theta_max 0.991
_diffrn_measurement_device 'three-circle diffractometer'
_diffrn_measurement_device_type 'Bruker APEX-II CCD'
_diffrn_measurement_method '\f and \w scans'
_diffrn_radiation_monochromator 'mirror optics'
_diffrn_radiation_probe x-ray
_diffrn_radiation_type CuK\a
_diffrn_radiation_wavelength 1.54178
_diffrn_reflns_av_R_equivalents 0.0420
_diffrn_reflns_av_unetI/netI 0.0283
_diffrn_reflns_Laue_measured_fraction_full 0.990
_diffrn_reflns_Laue_measured_fraction_max 0.991
_diffrn_reflns_limit_h_max 24
_diffrn_reflns_limit_h_min -24
_diffrn_reflns_limit_k_max 10
_diffrn_reflns_limit_k_min -10
_diffrn_reflns_limit_l_max 24
_diffrn_reflns_limit_l_min -24
_diffrn_reflns_number 35290
_diffrn_reflns_point_group_measured_fraction_full 0.990
_diffrn_reflns_point_group_measured_fraction_max 0.991
_diffrn_reflns_theta_full 67.679
_diffrn_reflns_theta_max 68.274
_diffrn_reflns_theta_min 4.301
_diffrn_source 'microfocus sealed X-ray tube'
_diffrn_source_type 'Incoatec I\ms'
_diffrn_standards_number 0
_exptl_absorpt_coefficient_mu 10.383
_exptl_absorpt_correction_T_max 0.4245
_exptl_absorpt_correction_T_min 0.2331
_exptl_absorpt_correction_type multi-scan
_exptl_absorpt_process_details
;
SADABS-2016/2 (Bruker,2016/2) was used for absorption correction.
wR2(int) was 0.0984 before and 0.0553 after correction.
The Ratio of minimum to maximum transmission is 0.5491.
The \l/2 correction factor is Not present.
;
_exptl_crystal_colour 'dark Blue'
_exptl_crystal_colour_modifier dark
_exptl_crystal_colour_primary green
_exptl_crystal_density_diffrn 1.739
_exptl_crystal_description block
_exptl_crystal_F_000 1640
_exptl_crystal_size_max 0.101
_exptl_crystal_size_mid 0.078
_exptl_crystal_size_min 0.061
_refine_diff_density_max 0.822
_refine_diff_density_min -0.611
_refine_diff_density_rms 0.096
_refine_ls_extinction_method none
_refine_ls_goodness_of_fit_ref 1.122
_refine_ls_hydrogen_treatment constr
_refine_ls_matrix_type full
_refine_ls_number_parameters 410
_refine_ls_number_reflns 5780
_refine_ls_number_restraints 0
_refine_ls_restrained_S_all 1.122
_refine_ls_R_factor_all 0.0287
_refine_ls_R_factor_gt 0.0248
_refine_ls_shift/su_max 0.003
_refine_ls_shift/su_mean 0.000
_refine_ls_structure_factor_coef Fsqd
_refine_ls_weighting_details 'w=1/[\s^2^(Fo^2^)+(0.0198P)^2^+6.7517P] where P=(Fo^2^+2Fc^2^)/3'
_refine_ls_weighting_scheme calc
_refine_ls_wR_factor_gt 0.0578
_refine_ls_wR_factor_ref 0.0616
_reflns_Friedel_coverage 0.000
_reflns_number_gt 5310
_reflns_number_total 5780
_reflns_threshold_expression 'I > 2\s(I)'
_cod_data_source_file d0sc05777k2.cif
_cod_data_source_block eli65_0ma_a
_cod_depositor_comments 'Adding full bibliography for 1560018--1560030.cif.'
_cod_database_code 1560029
_shelxl_version_number 2013-3
_shelx_space_group_comment
;
The symmetry employed for this shelxl refinement is uniquely defined
by the following loop, which should always be used as a source of
symmetry information in preference to the above space-group names.
They are only intended as comments.
;
_shelx_estimated_absorpt_t_max 0.570
_shelx_estimated_absorpt_t_min 0.420
_olex2_refinement_description
;
1. Fixed Uiso
 At 1.2 times of:
  All C(H) groups
 At 1.5 times of:
  All C(H,H,H) groups
2.a Aromatic/amide H refined with riding coordinates:
 C3(H3), C4(H4), C5(H5), C6(H6), C8(H8), C9(H9), C10(H10), C11(H11), C12(H12),
 C14(H14), C15(H15), C16(H16), C17(H17), C18(H18), C21(H21), C22(H22), C24(H24),
  C25(H25), C27(H27), C28(H28), C30(H30), C31(H31)
2.b Idealised Me refined as rotating group:
 C32(H32A,H32B,H32C), C33(H33A,H33B,H33C), C34(H34A,H34B,H34C), C35(H35A,H35B,
 H35C)
;
_olex2_submission_special_instructions 'No special instructions were received'

loop_
_space_group_symop_operation_xyz
'x, y, z'
'-x, y+1/2, -z+1/2'
'-x, -y, -z'
'x, -y-1/2, z-1/2'

loop_
_atom_site_label
_atom_site_type_symbol
_atom_site_fract_x
_atom_site_fract_y
_atom_site_fract_z
_atom_site_U_iso_or_equiv
_atom_site_adp_type
_atom_site_occupancy
_atom_site_site_symmetry_order
_atom_site_calc_flag
_atom_site_refinement_flags_posn
_atom_site_refinement_flags_adp
_atom_site_refinement_flags_occupancy
_atom_site_disorder_assembly
_atom_site_disorder_group
Au1 Au 0.83770(2) 0.51540(2) 0.78911(2) 0.01987(5) Uani 1 1 d . . . . .
Cl1 Cl 0.88975(5) 0.59918(11) 0.90894(4) 0.03008(18) Uani 1 1 d . . . . .
P1 P 0.78924(4) 0.44170(9) 0.67124(4) 0.01745(15) Uani 1 1 d . . . . .
N1 N 0.92981(17) 1.1439(4) 0.90820(16) 0.0284(6) Uani 1 1 d . . . . .
N2 N 0.48766(16) 0.4439(4) 0.68624(17) 0.0276(6) Uani 1 1 d . . . . .
C1 C 0.76830(17) 0.6073(4) 0.60726(17) 0.0200(6) Uani 1 1 d . . . . .
C2 C 0.73482(17) 0.7452(4) 0.61558(17) 0.0212(6) Uani 1 1 d . . . . .
C3 C 0.71699(19) 0.8648(4) 0.56398(19) 0.0262(7) Uani 1 1 d . . . . .
H3 H 0.6938 0.9573 0.5689 0.031 Uiso 1 1 calc R . . . .
C4 C 0.7324(2) 0.8518(4) 0.50517(19) 0.0278(7) Uani 1 1 d . . . . .
H4 H 0.7184 0.9333 0.4695 0.033 Uiso 1 1 calc R . . . .
C5 C 0.7684(2) 0.7197(4) 0.49893(18) 0.0270(7) Uani 1 1 d . . . . .
H5 H 0.7811 0.7121 0.4602 0.032 Uiso 1 1 calc R . . . .
C6 C 0.78588(18) 0.5982(4) 0.54970(17) 0.0225(7) Uani 1 1 d . . . . .
H6 H 0.8102 0.5074 0.5450 0.027 Uiso 1 1 calc R . . . .
C7 C 0.70383(16) 0.3311(4) 0.63649(17) 0.0185(6) Uani 1 1 d . . . . .
C8 C 0.68376(18) 0.2626(4) 0.68646(18) 0.0220(6) Uani 1 1 d . . . . .
H8 H 0.7137 0.2765 0.7379 0.026 Uiso 1 1 calc R . . . .
C9 C 0.61968(19) 0.1744(4) 0.66000(19) 0.0252(7) Uani 1 1 d . . . . .
H9 H 0.6055 0.1291 0.6936 0.030 Uiso 1 1 calc R . . . .
C10 C 0.57612(18) 0.1518(4) 0.58493(19) 0.0258(7) Uani 1 1 d . . . . .
H10 H 0.5328 0.0897 0.5674 0.031 Uiso 1 1 calc R . . . .
C11 C 0.59582(18) 0.2198(4) 0.53541(18) 0.0239(7) Uani 1 1 d . . . . .
H11 H 0.5660 0.2039 0.4840 0.029 Uiso 1 1 calc R . . . .
C12 C 0.65873(17) 0.3107(4) 0.56057(17) 0.0205(6) Uani 1 1 d . . . . .
H12 H 0.6714 0.3592 0.5265 0.025 Uiso 1 1 calc R . . . .
C13 C 0.85239(17) 0.3168(4) 0.65537(18) 0.0202(6) Uani 1 1 d . . . . .
C14 C 0.82873(19) 0.2048(4) 0.59925(19) 0.0239(7) Uani 1 1 d . . . . .
H14 H 0.7777 0.1915 0.5671 0.029 Uiso 1 1 calc R . . . .
C15 C 0.8796(2) 0.1127(4) 0.5903(2) 0.0285(7) Uani 1 1 d . . . . .
H15 H 0.8631 0.0374 0.5517 0.034 Uiso 1 1 calc R . . . .
C16 C 0.9537(2) 0.1294(4) 0.6368(2) 0.0290(7) Uani 1 1 d . . . . .
H16 H 0.9880 0.0652 0.6304 0.035 Uiso 1 1 calc R . . . .
C17 C 0.9782(2) 0.2393(4) 0.6927(2) 0.0317(8) Uani 1 1 d . . . . .
H17 H 1.0294 0.2509 0.7247 0.038 Uiso 1 1 calc R . . . .
C18 C 0.92802(19) 0.3331(4) 0.70221(19) 0.0271(7) Uani 1 1 d . . . . .
H18 H 0.9451 0.4087 0.7407 0.033 Uiso 1 1 calc R . . . .
C19 C 0.72282(18) 0.7707(4) 0.68133(18) 0.0221(6) Uani 1 1 d . . . . .
C20 C 0.77159(18) 0.8739(4) 0.73651(18) 0.0216(6) Uani 1 1 d . . . . .
C21 C 0.75831(18) 0.9369(4) 0.79357(19) 0.0231(7) Uani 1 1 d . . . . .
H21 H 0.7127 0.9157 0.7928 0.028 Uiso 1 1 calc R . . . .
C22 C 0.8091(2) 1.0266(4) 0.84913(19) 0.0246(7) Uani 1 1 d . . . . .
H22 H 0.7985 1.0653 0.8864 0.030 Uiso 1 1 calc R . . . .
C23 C 0.8779(2) 1.0628(4) 0.85189(19) 0.0256(7) Uani 1 1 d . . . . .
C24 C 0.8890(2) 1.0128(4) 0.7915(2) 0.0244(7) Uani 1 1 d . . . . .
H24 H 0.9324 1.0432 0.7895 0.029 Uiso 1 1 calc R . . . .
C25 C 0.83820(18) 0.9224(4) 0.73704(18) 0.0226(7) Uani 1 1 d . . . . .
H25 H 0.8473 0.8901 0.6978 0.027 Uiso 1 1 calc R . . . .
C26 C 0.66370(18) 0.6879(4) 0.68360(19) 0.0228(7) Uani 1 1 d . . . . .
C27 C 0.66407(18) 0.6422(4) 0.75028(19) 0.0222(6) Uani 1 1 d . . . . .
H27 H 0.7053 0.6693 0.7957 0.027 Uiso 1 1 calc R . . . .
C28 C 0.60751(18) 0.5611(4) 0.75157(19) 0.0236(7) Uani 1 1 d . . . . .
H28 H 0.6106 0.5315 0.7975 0.028 Uiso 1 1 calc R . . . .
C29 C 0.54393(18) 0.5202(4) 0.6850(2) 0.0232(7) Uani 1 1 d . . . . .
C30 C 0.54379(18) 0.5603(4) 0.61749(19) 0.0251(7) Uani 1 1 d . . . . .
H30 H 0.5029 0.5318 0.5720 0.030 Uiso 1 1 calc R . . . .
C31 C 0.60154(18) 0.6388(4) 0.61743(19) 0.0236(7) Uani 1 1 d . . . . .
H31 H 0.6002 0.6616 0.5716 0.028 Uiso 1 1 calc R . . . .
C32 C 0.9984(2) 1.1900(5) 0.9091(2) 0.0392(9) Uani 1 1 d . . . . .
H32A H 1.0231 1.0964 0.9035 0.059 Uiso 1 1 calc GR . . . .
H32B H 1.0304 1.2418 0.9559 0.059 Uiso 1 1 calc GR . . . .
H32C H 0.9878 1.2628 0.8684 0.059 Uiso 1 1 calc GR . . . .
C33 C 0.9180(2) 1.1962(5) 0.9699(2) 0.0356(9) Uani 1 1 d . . . . .
H33A H 0.8791 1.2759 0.9526 0.053 Uiso 1 1 calc GR . . . .
H33B H 0.9637 1.2414 1.0085 0.053 Uiso 1 1 calc GR . . . .
H33C H 0.9035 1.1062 0.9899 0.053 Uiso 1 1 calc GR . . . .
C34 C 0.4851(2) 0.4196(5) 0.7553(2) 0.0329(8) Uani 1 1 d . . . . .
H34A H 0.5198 0.3365 0.7838 0.049 Uiso 1 1 calc GR . . . .
H34B H 0.4353 0.3886 0.7447 0.049 Uiso 1 1 calc GR . . . .
H34C H 0.4985 0.5175 0.7838 0.049 Uiso 1 1 calc GR . . . .
C35 C 0.4258(2) 0.3852(5) 0.6195(2) 0.0370(9) Uani 1 1 d . . . . .
H35A H 0.3939 0.4733 0.5922 0.056 Uiso 1 1 calc GR . . . .
H35B H 0.3978 0.3099 0.6325 0.056 Uiso 1 1 calc GR . . . .
H35C H 0.4440 0.3330 0.5887 0.056 Uiso 1 1 calc GR . . . .
F1 F 0.72107(13) 0.3578(3) 0.43814(12) 0.0375(5) Uani 1 1 d . . . . .
F2 F 0.63763(12) 0.1593(3) 0.40722(12) 0.0350(5) Uani 1 1 d . . . . .
F3 F 0.73125(12) 0.1431(3) 0.37823(13) 0.0388(5) Uani 1 1 d . . . . .
F4 F 0.63795(12) 0.3176(3) 0.31856(11) 0.0357(5) Uani 1 1 d . . . . .
B1 B 0.6822(2) 0.2440(5) 0.3853(2) 0.0257(8) Uani 1 1 d . . . . .

loop_
_atom_site_aniso_label
_atom_site_aniso_U_11
_atom_site_aniso_U_22
_atom_site_aniso_U_33
_atom_site_aniso_U_23
_atom_site_aniso_U_13
_atom_site_aniso_U_12
Au1 0.01841(8) 0.02160(8) 0.01744(8) -0.00059(5) 0.00662(6) -0.00058(5)
Cl1 0.0294(4) 0.0365(4) 0.0211(4) -0.0059(3) 0.0092(3) -0.0058(3)
P1 0.0183(4) 0.0154(4) 0.0177(3) 0.0006(3) 0.0076(3) 0.0003(3)
N1 0.0332(16) 0.0257(15) 0.0267(15) -0.0037(12) 0.0144(13) -0.0048(12)
N2 0.0215(14) 0.0271(15) 0.0322(16) 0.0023(12) 0.0110(13) 0.0000(12)
C1 0.0209(15) 0.0177(15) 0.0185(14) 0.0006(12) 0.0068(12) -0.0047(12)
C2 0.0198(15) 0.0203(16) 0.0205(15) -0.0022(12) 0.0071(13) -0.0043(12)
C3 0.0279(17) 0.0194(16) 0.0294(17) 0.0014(13) 0.0119(15) -0.0007(13)
C4 0.0319(18) 0.0217(17) 0.0234(16) 0.0055(13) 0.0076(14) -0.0038(14)
C5 0.0328(18) 0.0276(18) 0.0207(15) -0.0020(13) 0.0127(14) -0.0074(15)
C6 0.0228(16) 0.0212(16) 0.0219(15) -0.0039(13) 0.0092(13) -0.0027(13)
C7 0.0160(14) 0.0144(14) 0.0253(16) 0.0005(12) 0.0098(13) 0.0017(11)
C8 0.0234(16) 0.0195(15) 0.0217(15) 0.0026(12) 0.0095(13) 0.0015(13)
C9 0.0259(17) 0.0241(17) 0.0279(17) 0.0034(13) 0.0144(14) -0.0007(14)
C10 0.0218(16) 0.0220(16) 0.0314(18) -0.0016(14) 0.0107(14) -0.0020(13)
C11 0.0237(16) 0.0217(16) 0.0240(16) -0.0018(13) 0.0094(14) 0.0017(13)
C12 0.0218(15) 0.0190(15) 0.0207(15) 0.0014(12) 0.0099(13) 0.0028(12)
C13 0.0198(15) 0.0171(15) 0.0254(16) 0.0055(12) 0.0120(13) 0.0026(12)
C14 0.0234(16) 0.0195(16) 0.0289(17) 0.0010(13) 0.0125(14) -0.0003(13)
C15 0.0332(19) 0.0237(17) 0.0345(19) -0.0001(14) 0.0207(16) 0.0019(14)
C16 0.0295(18) 0.0227(17) 0.043(2) 0.0048(15) 0.0238(17) 0.0040(14)
C17 0.0223(17) 0.0291(19) 0.042(2) 0.0041(16) 0.0136(16) 0.0003(14)
C18 0.0268(17) 0.0227(17) 0.0282(17) 0.0014(14) 0.0098(15) -0.0002(14)
C19 0.0230(16) 0.0156(15) 0.0260(16) 0.0012(12) 0.0102(14) 0.0043(12)
C20 0.0238(16) 0.0176(15) 0.0247(16) 0.0001(12) 0.0126(13) -0.0001(13)
C21 0.0260(17) 0.0163(15) 0.0306(17) 0.0011(13) 0.0161(14) 0.0024(13)
C22 0.0307(18) 0.0211(16) 0.0251(17) 0.0001(13) 0.0155(15) 0.0029(14)
C23 0.0311(18) 0.0181(15) 0.0252(16) -0.0004(13) 0.0113(14) -0.0014(14)
C24 0.0264(18) 0.0215(16) 0.0285(18) -0.0004(13) 0.0155(15) -0.0034(13)
C25 0.0269(17) 0.0192(16) 0.0255(16) 0.0001(13) 0.0155(14) -0.0004(13)
C26 0.0232(16) 0.0170(15) 0.0278(17) -0.0021(13) 0.0115(14) 0.0022(12)
C27 0.0208(15) 0.0168(15) 0.0279(16) -0.0009(12) 0.0106(14) 0.0017(12)
C28 0.0207(16) 0.0214(16) 0.0311(17) 0.0007(13) 0.0142(14) 0.0031(13)
C29 0.0185(16) 0.0202(16) 0.0314(18) -0.0006(13) 0.0121(14) 0.0045(12)
C30 0.0183(15) 0.0238(16) 0.0281(17) 0.0003(14) 0.0066(14) 0.0022(13)
C31 0.0240(16) 0.0209(16) 0.0275(17) 0.0005(13) 0.0134(14) 0.0051(13)
C32 0.035(2) 0.043(2) 0.035(2) -0.0089(17) 0.0131(17) -0.0139(18)
C33 0.044(2) 0.035(2) 0.0280(18) -0.0091(16) 0.0165(17) -0.0064(17)
C34 0.0244(18) 0.034(2) 0.044(2) 0.0052(16) 0.0194(16) -0.0022(15)
C35 0.0242(18) 0.040(2) 0.041(2) -0.0040(17) 0.0110(17) -0.0054(16)
F1 0.0424(13) 0.0405(13) 0.0324(11) -0.0130(10) 0.0200(10) -0.0117(10)
F2 0.0391(12) 0.0358(12) 0.0333(11) 0.0023(9) 0.0197(10) -0.0059(10)
F3 0.0342(12) 0.0366(12) 0.0456(13) -0.0050(10) 0.0186(10) 0.0061(10)
F4 0.0379(12) 0.0391(12) 0.0261(10) 0.0080(9) 0.0116(9) 0.0030(10)
B1 0.030(2) 0.0244(19) 0.0240(18) -0.0012(15) 0.0132(16) -0.0012(16)

loop_
_atom_type_symbol
_atom_type_description
_atom_type_scat_dispersion_real
_atom_type_scat_dispersion_imag
_atom_type_scat_source
C C 0.0181 0.0091 'International Tables Vol C Tables 4.2.6.8 and 6.1.1.4'
H H 0.0000 0.0000 'International Tables Vol C Tables 4.2.6.8 and 6.1.1.4'
Au Au -4.4197 7.2980 'International Tables Vol C Tables 4.2.6.8 and 6.1.1.4'
B B 0.0090 0.0039 'International Tables Vol C Tables 4.2.6.8 and 6.1.1.4'
Cl Cl 0.3639 0.7018 'International Tables Vol C Tables 4.2.6.8 and 6.1.1.4'
F F 0.0727 0.0534 'International Tables Vol C Tables 4.2.6.8 and 6.1.1.4'
N N 0.0311 0.0180 'International Tables Vol C Tables 4.2.6.8 and 6.1.1.4'
P P 0.2955 0.4335 'International Tables Vol C Tables 4.2.6.8 and 6.1.1.4'

loop_
_geom_angle_atom_site_label_1
_geom_angle_atom_site_label_2
_geom_angle_atom_site_label_3
_geom_angle
_geom_angle_site_symmetry_1
_geom_angle_site_symmetry_3
_geom_angle_publ_flag
P1 Au1 Cl1 177.68(3) . . ?
C1 P1 Au1 113.44(10) . . ?
C7 P1 Au1 115.35(11) . . ?
C7 P1 C1 104.86(14) . . ?
C7 P1 C13 105.57(14) . . ?
C13 P1 Au1 111.39(11) . . ?
C13 P1 C1 105.40(15) . . ?
C23 N1 C32 121.6(3) . . ?
C23 N1 C33 120.9(3) . . ?
C32 N1 C33 117.4(3) . . ?
C29 N2 C34 120.9(3) . . ?
C29 N2 C35 122.1(3) . . ?
C35 N2 C34 117.0(3) . . ?
C2 C1 P1 121.0(2) . . ?
C6 C1 P1 120.0(3) . . ?
C6 C1 C2 119.1(3) . . ?
C1 C2 C19 121.7(3) . . ?
C3 C2 C1 119.0(3) . . ?
C3 C2 C19 119.1(3) . . ?
C2 C3 H3 119.3 . . ?
C2 C3 C4 121.3(3) . . ?
C4 C3 H3 119.3 . . ?
C3 C4 H4 120.2 . . ?
C5 C4 C3 119.7(3) . . ?
C5 C4 H4 120.2 . . ?
C4 C5 H5 120.2 . . ?
C4 C5 C6 119.6(3) . . ?
C6 C5 H5 120.2 . . ?
C1 C6 H6 119.4 . . ?
C5 C6 C1 121.2(3) . . ?
C5 C6 H6 119.4 . . ?
C8 C7 P1 119.4(2) . . ?
C8 C7 C12 119.7(3) . . ?
C12 C7 P1 120.9(2) . . ?
C7 C8 H8 120.3 . . ?
C9 C8 C7 119.4(3) . . ?
C9 C8 H8 120.3 . . ?
C8 C9 H9 119.7 . . ?
C10 C9 C8 120.7(3) . . ?
C10 C9 H9 119.7 . . ?
C9 C10 H10 120.0 . . ?
C11 C10 C9 120.0(3) . . ?
C11 C10 H10 120.0 . . ?
C10 C11 H11 119.9 . . ?
C12 C11 C10 120.3(3) . . ?
C12 C11 H11 119.9 . . ?
C7 C12 H12 120.0 . . ?
C11 C12 C7 120.0(3) . . ?
C11 C12 H12 120.0 . . ?
C14 C13 P1 123.0(2) . . ?
C14 C13 C18 118.6(3) . . ?
C18 C13 P1 118.4(3) . . ?
C13 C14 H14 119.9 . . ?
C15 C14 C13 120.1(3) . . ?
C15 C14 H14 119.9 . . ?
C14 C15 H15 119.7 . . ?
C16 C15 C14 120.6(3) . . ?
C16 C15 H15 119.7 . . ?
C15 C16 H16 119.9 . . ?
C15 C16 C17 120.1(3) . . ?
C17 C16 H16 119.9 . . ?
C16 C17 H17 120.0 . . ?
C16 C17 C18 120.0(3) . . ?
C18 C17 H17 120.0 . . ?
C13 C18 H18 119.8 . . ?
C17 C18 C13 120.4(3) . . ?
C17 C18 H18 119.8 . . ?
C20 C19 C2 117.2(3) . . ?
C20 C19 C26 125.2(3) . . ?
C26 C19 C2 117.6(3) . . ?
C19 C20 C21 123.7(3) . . ?
C19 C20 C25 120.2(3) . . ?
C25 C20 C21 116.1(3) . . ?
C20 C21 H21 119.0 . . ?
C22 C21 C20 122.1(3) . . ?
C22 C21 H21 119.0 . . ?
C21 C22 H22 119.6 . . ?
C21 C22 C23 120.8(3) . . ?
C23 C22 H22 119.6 . . ?
N1 C23 C22 121.3(3) . . ?
N1 C23 C24 121.1(3) . . ?
C22 C23 C24 117.6(3) . . ?
C23 C24 H24 119.7 . . ?
C25 C24 C23 120.7(3) . . ?
C25 C24 H24 119.7 . . ?
C20 C25 H25 118.8 . . ?
C24 C25 C20 122.4(3) . . ?
C24 C25 H25 118.8 . . ?
C27 C26 C19 123.3(3) . . ?
C27 C26 C31 115.9(3) . . ?
C31 C26 C19 120.8(3) . . ?
C26 C27 H27 118.7 . . ?
C28 C27 C26 122.6(3) . . ?
C28 C27 H27 118.7 . . ?
C27 C28 H28 119.6 . . ?
C27 C28 C29 120.8(3) . . ?
C29 C28 H28 119.6 . . ?
N2 C29 C28 120.9(3) . . ?
N2 C29 C30 121.8(3) . . ?
C28 C29 C30 117.3(3) . . ?
C29 C30 H30 119.5 . . ?
C31 C30 C29 120.9(3) . . ?
C31 C30 H30 119.5 . . ?
C26 C31 H31 118.8 . . ?
C30 C31 C26 122.4(3) . . ?
C30 C31 H31 118.8 . . ?
N1 C32 H32A 109.5 . . ?
N1 C32 H32B 109.5 . . ?
N1 C32 H32C 109.5 . . ?
H32A C32 H32B 109.5 . . ?
H32A C32 H32C 109.5 . . ?
H32B C32 H32C 109.5 . . ?
N1 C33 H33A 109.5 . . ?
N1 C33 H33B 109.5 . . ?
N1 C33 H33C 109.5 . . ?
H33A C33 H33B 109.5 . . ?
H33A C33 H33C 109.5 . . ?
H33B C33 H33C 109.5 . . ?
N2 C34 H34A 109.5 . . ?
N2 C34 H34B 109.5 . . ?
N2 C34 H34C 109.5 . . ?
H34A C34 H34B 109.5 . . ?
H34A C34 H34C 109.5 . . ?
H34B C34 H34C 109.5 . . ?
N2 C35 H35A 109.5 . . ?
N2 C35 H35B 109.5 . . ?
N2 C35 H35C 109.5 . . ?
H35A C35 H35B 109.5 . . ?
H35A C35 H35C 109.5 . . ?
H35B C35 H35C 109.5 . . ?
F1 B1 F2 109.3(3) . . ?
F3 B1 F1 109.3(3) . . ?
F3 B1 F2 109.7(3) . . ?
F3 B1 F4 110.4(3) . . ?
F4 B1 F1 109.1(3) . . ?
F4 B1 F2 109.0(3) . . ?

loop_
_geom_bond_atom_site_label_1
_geom_bond_atom_site_label_2
_geom_bond_distance
_geom_bond_site_symmetry_2
_geom_bond_publ_flag
Au1 Cl1 2.2912(8) . ?
Au1 P1 2.2347(8) . ?
P1 C1 1.835(3) . ?
P1 C7 1.819(3) . ?
P1 C13 1.824(3) . ?
N1 C23 1.340(5) . ?
N1 C32 1.459(5) . ?
N1 C33 1.469(5) . ?
N2 C29 1.339(5) . ?
N2 C34 1.461(5) . ?
N2 C35 1.455(5) . ?
C1 C2 1.411(5) . ?
C1 C6 1.393(4) . ?
C2 C3 1.389(5) . ?
C2 C19 1.500(4) . ?
C3 H3 0.9500 . ?
C3 C4 1.392(5) . ?
C4 H4 0.9500 . ?
C4 C5 1.384(5) . ?
C5 H5 0.9500 . ?
C5 C6 1.391(5) . ?
C6 H6 0.9500 . ?
C7 C8 1.402(4) . ?
C7 C12 1.403(4) . ?
C8 H8 0.9500 . ?
C8 C9 1.388(5) . ?
C9 H9 0.9500 . ?
C9 C10 1.387(5) . ?
C10 H10 0.9500 . ?
C10 C11 1.387(5) . ?
C11 H11 0.9500 . ?
C11 C12 1.384(5) . ?
C12 H12 0.9500 . ?
C13 C14 1.396(5) . ?
C13 C18 1.402(5) . ?
C14 H14 0.9500 . ?
C14 C15 1.388(5) . ?
C15 H15 0.9500 . ?
C15 C16 1.375(5) . ?
C16 H16 0.9500 . ?
C16 C17 1.380(5) . ?
C17 H17 0.9500 . ?
C17 C18 1.390(5) . ?
C18 H18 0.9500 . ?
C19 C20 1.413(5) . ?
C19 C26 1.427(5) . ?
C20 C21 1.429(5) . ?
C20 C25 1.428(4) . ?
C21 H21 0.9500 . ?
C21 C22 1.363(5) . ?
C22 H22 0.9500 . ?
C22 C23 1.426(5) . ?
C23 C24 1.429(5) . ?
C24 H24 0.9500 . ?
C24 C25 1.357(5) . ?
C25 H25 0.9500 . ?
C26 C27 1.422(5) . ?
C26 C31 1.424(5) . ?
C27 H27 0.9500 . ?
C27 C28 1.365(5) . ?
C28 H28 0.9500 . ?
C28 C29 1.424(5) . ?
C29 C30 1.428(5) . ?
C30 H30 0.9500 . ?
C30 C31 1.365(5) . ?
C31 H31 0.9500 . ?
C32 H32A 0.9800 . ?
C32 H32B 0.9800 . ?
C32 H32C 0.9800 . ?
C33 H33A 0.9800 . ?
C33 H33B 0.9800 . ?
C33 H33C 0.9800 . ?
C34 H34A 0.9800 . ?
C34 H34B 0.9800 . ?
C34 H34C 0.9800 . ?
C35 H35A 0.9800 . ?
C35 H35B 0.9800 . ?
C35 H35C 0.9800 . ?
F1 B1 1.394(4) . ?
F2 B1 1.397(4) . ?
F3 B1 1.384(5) . ?
F4 B1 1.390(4) . ?

loop_
_geom_torsion_atom_site_label_1
_geom_torsion_atom_site_label_2
_geom_torsion_atom_site_label_3
_geom_torsion_atom_site_label_4
_geom_torsion
_geom_torsion_site_symmetry_1
_geom_torsion_site_symmetry_2
_geom_torsion_site_symmetry_3
_geom_torsion_site_symmetry_4
_geom_torsion_publ_flag
Au1 P1 C1 C2 -43.1(3) . . . . ?
Au1 P1 C1 C6 136.5(2) . . . . ?
Au1 P1 C7 C8 -16.9(3) . . . . ?
Au1 P1 C7 C12 164.5(2) . . . . ?
Au1 P1 C13 C14 152.7(2) . . . . ?
Au1 P1 C13 C18 -26.5(3) . . . . ?
P1 C1 C2 C3 -177.2(2) . . . . ?
P1 C1 C2 C19 7.2(4) . . . . ?
P1 C1 C6 C5 177.8(3) . . . . ?
P1 C7 C8 C9 -178.1(2) . . . . ?
P1 C7 C12 C11 176.9(2) . . . . ?
P1 C13 C14 C15 -179.6(3) . . . . ?
P1 C13 C18 C17 179.3(3) . . . . ?
N1 C23 C24 C25 175.8(3) . . . . ?
N2 C29 C30 C31 179.7(3) . . . . ?
C1 P1 C7 C8 -142.4(3) . . . . ?
C1 P1 C7 C12 39.0(3) . . . . ?
C1 P1 C13 C14 -83.8(3) . . . . ?
C1 P1 C13 C18 96.9(3) . . . . ?
C1 C2 C3 C4 -0.9(5) . . . . ?
C1 C2 C19 C20 102.9(4) . . . . ?
C1 C2 C19 C26 -76.5(4) . . . . ?
C2 C1 C6 C5 -2.6(5) . . . . ?
C2 C3 C4 C5 -2.1(5) . . . . ?
C2 C19 C20 C21 165.7(3) . . . . ?
C2 C19 C20 C25 -13.6(5) . . . . ?
C2 C19 C26 C27 150.9(3) . . . . ?
C2 C19 C26 C31 -25.8(4) . . . . ?
C3 C2 C19 C20 -72.7(4) . . . . ?
C3 C2 C19 C26 107.9(4) . . . . ?
C3 C4 C5 C6 2.8(5) . . . . ?
C4 C5 C6 C1 -0.5(5) . . . . ?
C6 C1 C2 C3 3.2(5) . . . . ?
C6 C1 C2 C19 -172.5(3) . . . . ?
C7 P1 C1 C2 83.6(3) . . . . ?
C7 P1 C1 C6 -96.8(3) . . . . ?
C7 P1 C13 C14 26.8(3) . . . . ?
C7 P1 C13 C18 -152.4(3) . . . . ?
C7 C8 C9 C10 0.9(5) . . . . ?
C8 C7 C12 C11 -1.7(5) . . . . ?
C8 C9 C10 C11 -1.1(5) . . . . ?
C9 C10 C11 C12 -0.2(5) . . . . ?
C10 C11 C12 C7 1.6(5) . . . . ?
C12 C7 C8 C9 0.5(5) . . . . ?
C13 P1 C1 C2 -165.2(3) . . . . ?
C13 P1 C1 C6 14.4(3) . . . . ?
C13 P1 C7 C8 106.5(3) . . . . ?
C13 P1 C7 C12 -72.1(3) . . . . ?
C13 C14 C15 C16 0.6(5) . . . . ?
C14 C13 C18 C17 0.0(5) . . . . ?
C14 C15 C16 C17 -0.5(5) . . . . ?
C15 C16 C17 C18 0.2(6) . . . . ?
C16 C17 C18 C13 0.1(5) . . . . ?
C18 C13 C14 C15 -0.4(5) . . . . ?
C19 C2 C3 C4 174.9(3) . . . . ?
C19 C20 C21 C22 174.9(3) . . . . ?
C19 C20 C25 C24 -175.5(3) . . . . ?
C19 C26 C27 C28 -179.1(3) . . . . ?
C19 C26 C31 C30 -179.6(3) . . . . ?
C20 C19 C26 C27 -28.5(5) . . . . ?
C20 C19 C26 C31 154.8(3) . . . . ?
C20 C21 C22 C23 0.8(5) . . . . ?
C21 C20 C25 C24 5.1(5) . . . . ?
C21 C22 C23 N1 -176.5(3) . . . . ?
C21 C22 C23 C24 5.0(5) . . . . ?
C22 C23 C24 C25 -5.6(5) . . . . ?
C23 C24 C25 C20 0.6(5) . . . . ?
C25 C20 C21 C22 -5.7(5) . . . . ?
C26 C19 C20 C21 -14.9(5) . . . . ?
C26 C19 C20 C25 165.7(3) . . . . ?
C26 C27 C28 C29 -1.1(5) . . . . ?
C27 C26 C31 C30 3.5(5) . . . . ?
C27 C28 C29 N2 -178.4(3) . . . . ?
C27 C28 C29 C30 3.2(5) . . . . ?
C28 C29 C30 C31 -2.0(5) . . . . ?
C29 C30 C31 C26 -1.4(5) . . . . ?
C31 C26 C27 C28 -2.2(5) . . . . ?
C32 N1 C23 C22 -176.0(3) . . . . ?
C32 N1 C23 C24 2.4(5) . . . . ?
C33 N1 C23 C22 1.1(5) . . . . ?
C33 N1 C23 C24 179.5(3) . . . . ?
C34 N2 C29 C28 8.7(5) . . . . ?
C34 N2 C29 C30 -173.1(3) . . . . ?
C35 N2 C29 C28 -173.0(3) . . . . ?
C35 N2 C29 C30 5.3(5) . . . . ?
